data_7007031
loop_
_publ_author_name
'Kitadai, Kunihiko'
'Takahashi, Masashi'
'Takeda, Masuo'
'Bhargava, Suresh K.'
'Priv\'er, Steven H'
'Bennett, Martin A.'

_publ_section_title
;
 Synthesis, structures and reactions of cyclometallated gold complexes
 containing (2-diphenylarsino-n-methyl)phenyl (n = 5, 6).
;
_journal_issue 21
_journal_name_full 'Dalton transactions (Cambridge, England : 2003)'
_journal_page_first 2560
_journal_page_last 2571
_journal_paper_doi 10.1039/b516538e
_journal_year 2006
_chemical_formula_sum 'C38 H32 As2 Au2 Br2'
_chemical_formula_weight 1192.23
_chemical_name_systematic
;
?
;
_space_group_IT_number 15
_symmetry_cell_setting monoclinic
_symmetry_space_group_name_Hall '-C 2yc'
_symmetry_space_group_name_H-M 'C 1 2/c 1'
_atom_sites_solution_hydrogens geom
_atom_sites_solution_primary direct
_atom_sites_solution_secondary difmap
_audit_creation_method SHELXL-97
_cell_angle_alpha 90.00
_cell_angle_beta 112.499(2)
_cell_angle_gamma 90.00
_cell_formula_units_Z 4
_cell_length_a 19.2239(15)
_cell_length_b 10.7877(9)
_cell_length_c 18.8728(15)
_cell_measurement_temperature 298(2)
_cell_volume 3616.0(5)
_computing_cell_refinement 'Bruker SMART'
_computing_data_collection 'Bruker SMART'
_computing_data_reduction 'Bruker SAINT'
_computing_molecular_graphics 'Bruker SHELXTL'
_computing_publication_material 'Bruker SHELXTL'
_computing_structure_refinement 'SHELXL-97 (Sheldrick, 1997)'
_computing_structure_solution 'SHELXS-97 (Sheldrick, 1990)'
_diffrn_ambient_temperature 298(2)
_diffrn_measured_fraction_theta_full 0.996
_diffrn_measured_fraction_theta_max 0.996
_diffrn_measurement_device_type 'CCD area detector'
_diffrn_measurement_method 'phi and omega scans'
_diffrn_radiation_monochromator graphite
_diffrn_radiation_source 'fine-focus sealed tube'
_diffrn_radiation_type MoK\a
_diffrn_radiation_wavelength 0.71073
_diffrn_reflns_av_R_equivalents 0.0282
_diffrn_reflns_av_sigmaI/netI 0.0388
_diffrn_reflns_limit_h_max 23
_diffrn_reflns_limit_h_min -25
_diffrn_reflns_limit_k_max 13
_diffrn_reflns_limit_k_min -14
_diffrn_reflns_limit_l_max 21
_diffrn_reflns_limit_l_min -25
_diffrn_reflns_number 13291
_diffrn_reflns_theta_full 28.33
_diffrn_reflns_theta_max 28.33
_diffrn_reflns_theta_min 2.28
_exptl_absorpt_coefficient_mu 12.157
_exptl_absorpt_correction_type empirical
_exptl_absorpt_process_details 'SADABS Sheldrick 1996'
_exptl_crystal_colour colourless
_exptl_crystal_density_diffrn 2.190
_exptl_crystal_density_meas 0
_exptl_crystal_density_method 'not measured'
_exptl_crystal_description block
_exptl_crystal_F_000 2216
_exptl_crystal_size_max 0.11
_exptl_crystal_size_mid 0.10
_exptl_crystal_size_min 0.10
_refine_diff_density_max 1.021
_refine_diff_density_min -0.685
_refine_diff_density_rms 0.124
_refine_ls_extinction_method none
_refine_ls_goodness_of_fit_ref 1.026
_refine_ls_hydrogen_treatment constr
_refine_ls_matrix_type full
_refine_ls_number_parameters 200
_refine_ls_number_reflns 4492
_refine_ls_number_restraints 0
_refine_ls_restrained_S_all 1.026
_refine_ls_R_factor_all 0.0388
_refine_ls_R_factor_gt 0.0281
_refine_ls_shift/su_max 0.015
_refine_ls_shift/su_mean 0.000
_refine_ls_structure_factor_coef Fsqd
_refine_ls_weighting_details 'calc w=1/[\s^2^(Fo^2^)+(0.0290P)^2^+0.2065P] where P=(Fo^2^+2Fc^2^)/3'
_refine_ls_weighting_scheme calc
_refine_ls_wR_factor_gt 0.0630
_refine_ls_wR_factor_ref 0.0666
_reflns_number_gt 3672
_reflns_number_total 4492
_reflns_threshold_expression >2sigma(I)
_cod_data_source_file b516538e.txt
_cod_data_source_block compound5b
_cod_depositor_comments
;
The following automatic conversions were performed:
'_symmetry_cell_setting' value 'Monoclinic' changed to 'monoclinic'
according to '/home/saulius/struct/CIF-dictionaries/cif_core.dic'
dictionary named 'cif_core.dic' version 2.4.1 from 2010-06-29.

Automatic conversion script
Id: cif_fix_enum 1527 2010-12-29 10:47:43Z saulius 
;
_cod_original_sg_symbol_H-M C2/c
_cod_database_code 7007031

loop_
_symmetry_equiv_pos_as_xyz
'x, y, z'
'-x, y, -z+1/2'
'x+1/2, y+1/2, z'
'-x+1/2, y+1/2, -z+1/2'
'-x, -y, -z'
'x, -y, z-1/2'
'-x+1/2, -y+1/2, -z'
'x+1/2, -y+1/2, z-1/2'

loop_
_atom_site_label
_atom_site_type_symbol
_atom_site_fract_x
_atom_site_fract_y
_atom_site_fract_z
_atom_site_U_iso_or_equiv
_atom_site_adp_type
_atom_site_occupancy
_atom_site_symmetry_multiplicity
_atom_site_calc_flag
_atom_site_refinement_flags
_atom_site_disorder_assembly
_atom_site_disorder_group
As1 As 0.45394(2) 0.32241(3) 0.12233(2) 0.03384(10) Uani 1 1 d . . .
Au1 Au 0.422762(8) 0.161134(15) 0.188315(9) 0.04002(7) Uani 1 1 d . . .
Br1 Br 0.37995(3) -0.01246(5) 0.23948(3) 0.06600(15) Uani 1 1 d . . .
C1 C 0.5364(2) 0.4330(3) 0.1789(2) 0.0335(8) Uani 1 1 d . . .
C2 C 0.53369(19) 0.5075(3) 0.2386(2) 0.0305(7) Uani 1 1 d . . .
C3 C 0.5935(2) 0.5840(4) 0.2768(2) 0.0409(9) Uani 1 1 d . . .
C4 C 0.6582(2) 0.5863(4) 0.2598(2) 0.0416(9) Uani 1 1 d . . .
C5 C 0.6600(2) 0.5127(4) 0.2014(3) 0.0447(10) Uani 1 1 d . . .
C6 C 0.5998(2) 0.4371(4) 0.1609(2) 0.0430(10) Uani 1 1 d . . .
C7 C 0.7243(3) 0.6694(4) 0.3052(3) 0.0639(14) Uani 1 1 d . . .
C8 C 0.4838(2) 0.2530(4) 0.0437(2) 0.0376(9) Uani 1 1 d . . .
C9 C 0.5425(3) 0.1670(4) 0.0664(3) 0.0513(11) Uani 1 1 d . . .
C10 C 0.5644(3) 0.1144(5) 0.0112(4) 0.0644(14) Uani 1 1 d . . .
C11 C 0.5267(3) 0.1403(5) -0.0650(3) 0.0672(15) Uani 1 1 d . . .
C12 C 0.4677(3) 0.2227(5) -0.0871(3) 0.0620(13) Uani 1 1 d . . .
C13 C 0.4457(3) 0.2782(4) -0.0332(3) 0.0505(11) Uani 1 1 d . . .
C14 C 0.3690(2) 0.4257(4) 0.0646(2) 0.0370(9) Uani 1 1 d . . .
C15 C 0.2978(2) 0.3829(4) 0.0522(3) 0.0521(12) Uani 1 1 d . . .
C16 C 0.2356(3) 0.4497(5) 0.0061(4) 0.0664(15) Uani 1 1 d . . .
C17 C 0.2447(3) 0.5594(5) -0.0259(3) 0.0656(14) Uani 1 1 d . . .
C18 C 0.3153(3) 0.6036(5) -0.0116(3) 0.0563(12) Uani 1 1 d . . .
C19 C 0.3781(3) 0.5363(4) 0.0327(3) 0.0498(11) Uani 1 1 d . . .
H3 H 0.5909 0.6357 0.3151 0.049 Uiso 1 1 calc R . .
H5 H 0.7022 0.5135 0.1888 0.054 Uiso 1 1 calc R . .
H6 H 0.6018 0.3884 0.1211 0.052 Uiso 1 1 calc R . .
H7A H 0.7339 0.6630 0.3589 0.096 Uiso 1 1 calc R . .
H7B H 0.7125 0.7538 0.2889 0.096 Uiso 1 1 calc R . .
H7C H 0.7682 0.6439 0.2966 0.096 Uiso 1 1 calc R . .
H9 H 0.5666 0.1453 0.1178 0.062 Uiso 1 1 calc R . .
H10 H 0.6053 0.0606 0.0261 0.077 Uiso 1 1 calc R . .
H11 H 0.5410 0.1024 -0.1016 0.081 Uiso 1 1 calc R . .
H12 H 0.4424 0.2411 -0.1388 0.074 Uiso 1 1 calc R . .
H13 H 0.4052 0.3328 -0.0488 0.061 Uiso 1 1 calc R . .
H15 H 0.2916 0.3093 0.0747 0.063 Uiso 1 1 calc R . .
H16 H 0.1875 0.4200 -0.0032 0.080 Uiso 1 1 calc R . .
H17 H 0.2028 0.6036 -0.0574 0.079 Uiso 1 1 calc R . .
H18 H 0.3212 0.6797 -0.0318 0.068 Uiso 1 1 calc R . .
H19 H 0.4261 0.5654 0.0408 0.060 Uiso 1 1 calc R . .

loop_
_atom_site_aniso_label
_atom_site_aniso_U_11
_atom_site_aniso_U_22
_atom_site_aniso_U_33
_atom_site_aniso_U_23
_atom_site_aniso_U_13
_atom_site_aniso_U_12
As1 0.0309(2) 0.0395(2) 0.0290(2) -0.00123(16) 0.00909(16) -0.00305(15)
Au1 0.03678(10) 0.04646(10) 0.03294(10) 0.00202(7) 0.00901(7) -0.00652(7)
Br1 0.0660(3) 0.0670(3) 0.0575(3) 0.0154(3) 0.0153(3) -0.0213(3)
C1 0.0304(19) 0.0372(19) 0.032(2) 0.0012(16) 0.0107(16) -0.0030(15)
C2 0.0317(19) 0.0318(17) 0.0264(17) 0.0039(16) 0.0092(15) 0.0028(15)
C3 0.050(2) 0.039(2) 0.031(2) -0.0016(18) 0.0138(19) -0.0006(18)
C4 0.034(2) 0.040(2) 0.044(2) -0.0010(19) 0.0089(19) -0.0071(17)
C5 0.034(2) 0.050(2) 0.053(3) -0.004(2) 0.020(2) -0.0078(18)
C6 0.037(2) 0.053(2) 0.041(2) -0.009(2) 0.0166(19) -0.0045(18)
C7 0.045(3) 0.065(3) 0.072(4) -0.016(3) 0.011(3) -0.020(2)
C8 0.041(2) 0.0378(19) 0.033(2) -0.0022(17) 0.0124(18) -0.0028(17)
C9 0.050(3) 0.054(3) 0.049(3) 0.001(2) 0.017(2) 0.007(2)
C10 0.065(3) 0.059(3) 0.074(4) -0.009(3) 0.032(3) 0.010(3)
C11 0.086(4) 0.066(3) 0.065(4) -0.023(3) 0.047(3) -0.011(3)
C12 0.081(4) 0.066(3) 0.042(3) -0.006(3) 0.027(3) -0.004(3)
C13 0.062(3) 0.051(3) 0.038(2) -0.002(2) 0.019(2) 0.004(2)
C14 0.033(2) 0.041(2) 0.032(2) -0.0072(17) 0.0071(17) 0.0015(16)
C15 0.038(2) 0.044(2) 0.066(3) -0.008(2) 0.011(2) -0.0016(19)
C16 0.034(2) 0.061(3) 0.090(4) -0.011(3) 0.008(3) 0.002(2)
C17 0.052(3) 0.073(3) 0.059(3) -0.003(3) 0.007(3) 0.026(3)
C18 0.062(3) 0.054(3) 0.049(3) 0.011(2) 0.016(2) 0.014(2)
C19 0.049(3) 0.055(3) 0.044(3) 0.004(2) 0.016(2) 0.004(2)

loop_
_atom_type_symbol
_atom_type_description
_atom_type_scat_dispersion_real
_atom_type_scat_dispersion_imag
_atom_type_scat_source
C C 0.0033 0.0016 'International Tables Vol C Tables 4.2.6.8 and 6.1.1.4'
H H 0.0000 0.0000 'International Tables Vol C Tables 4.2.6.8 and 6.1.1.4'
As As 0.0499 2.0058 'International Tables Vol C Tables 4.2.6.8 and 6.1.1.4'
Br Br -0.2901 2.4595 'International Tables Vol C Tables 4.2.6.8 and 6.1.1.4'
Au Au -2.0133 8.8022 'International Tables Vol C Tables 4.2.6.8 and 6.1.1.4'

loop_
_geom_angle_atom_site_label_1
_geom_angle_atom_site_label_2
_geom_angle_atom_site_label_3
_geom_angle
_geom_angle_site_symmetry_1
_geom_angle_site_symmetry_3
_geom_angle_publ_flag
As1 Au1 Au1 91.947(12) . 2_655 ?
As1 Au1 Br1 172.507(17) . . ?
Br1 Au1 Au1 94.486(14) . 2_655 ?
C1 As1 Au1 118.95(11) . . ?
C1 C2 C2 121.9(3) . 2_655 ?
C2 C1 As1 121.3(3) . . ?
C2 C3 C4 122.0(4) . . ?
C3 C2 C1 119.0(3) . . ?
C3 C2 C2 119.1(3) . 2_655 ?
C3 C4 C7 120.3(4) . . ?
C4 C5 C6 120.9(4) . . ?
C5 C4 C3 118.2(4) . . ?
C5 C4 C7 121.5(4) . . ?
C5 C6 C1 120.7(4) . . ?
C6 C1 As1 119.6(3) . . ?
C6 C1 C2 119.1(3) . . ?
C8 As1 Au1 109.32(12) . . ?
C8 As1 C1 103.85(16) . . ?
C9 C8 As1 117.7(3) . . ?
C10 C9 C8 119.0(5) . . ?
C10 C11 C12 119.6(5) . . ?
C11 C10 C9 121.1(5) . . ?
C11 C12 C13 120.5(5) . . ?
C12 C13 C8 120.2(5) . . ?
C13 C8 As1 122.5(3) . . ?
C13 C8 C9 119.6(4) . . ?
C14 As1 Au1 113.24(12) . . ?
C14 As1 C1 106.91(16) . . ?
C14 As1 C8 103.02(17) . . ?
C14 C15 C16 119.8(4) . . ?
C14 C19 C18 119.5(4) . . ?
C15 C14 As1 118.2(3) . . ?
C17 C16 C15 120.2(5) . . ?
C17 C18 C19 120.6(5) . . ?
C18 C17 C16 120.0(5) . . ?
C19 C14 As1 121.7(3) . . ?
C19 C14 C15 120.0(4) . . ?

loop_
_geom_bond_atom_site_label_1
_geom_bond_atom_site_label_2
_geom_bond_distance
_geom_bond_site_symmetry_2
_geom_bond_publ_flag
As1 C1 1.945(4) . ?
As1 C8 1.934(4) . ?
As1 C14 1.932(4) . ?
Au1 As1 2.3469(4) . ?
Au1 Au1 2.9913(4) 2_655 ?
Au1 Br1 2.3927(5) . ?
C1 C2 1.402(5) . ?
C1 C6 1.384(5) . ?
C2 C2 1.513(7) 2_655 ?
C2 C3 1.374(5) . ?
C3 C4 1.400(5) . ?
C4 C7 1.523(6) . ?
C5 C4 1.370(6) . ?
C5 C6 1.383(6) . ?
C8 C9 1.396(6) . ?
C8 C13 1.380(6) . ?
C9 C10 1.386(7) . ?
C11 C10 1.369(8) . ?
C12 C11 1.375(8) . ?
C13 C12 1.378(6) . ?
C14 C15 1.377(6) . ?
C14 C19 1.377(6) . ?
C15 C16 1.381(6) . ?
C17 C16 1.370(8) . ?
C18 C17 1.364(7) . ?
C19 C18 1.382(6) . ?
